data_2008471
loop_
_publ_author_name
'Addlagatta Anthony'
'Mariusz Jask\'olski'
'Ashwini Nangia'

_publ_section_title
;
 Androst-4-ene-3,6,17-trione
;
_journal_issue 5
_journal_name_full 'Acta Crystallographica Section C'
_journal_page_first 787
_journal_page_last 789
_journal_paper_doi 10.1107/S0108270199000517
_journal_volume 55
_journal_year 1999
_chemical_formula_moiety 'C19 H24 O3'
_chemical_formula_sum 'C19 H24 O3'
_chemical_formula_weight 300.38
_chemical_melting_point 495
_chemical_name_common androst-4-ene-3,6,17-trione
_chemical_name_systematic
;
Androst-4-ene-3,6,17-trione
;
_space_group_IT_number 19
_symmetry_cell_setting orthorhombic
_symmetry_space_group_name_Hall 'P 2ac 2ab'
_symmetry_space_group_name_H-M 'P 21 21 21'
_cell_angle_alpha 90.00
_cell_angle_beta 90.00
_cell_angle_gamma 90.00
_cell_formula_units_Z 4
_cell_length_a 7.2842(6)
_cell_length_b 13.4500(10)
_cell_length_c 16.503(2)
_cell_measurement_reflns_used 52
_cell_measurement_temperature 293(2)
_cell_measurement_theta_max 84
_cell_measurement_theta_min 16
_cell_volume 1616.8(3)
_computing_cell_refinement 'KM-4 Software'
_computing_data_collection 'KM-4 Software (Kuma Diffraction, 1989)'
_computing_data_reduction 'KM-4 Software'
_computing_molecular_graphics 'ORTEPII (Johnson, 1976) and PLUTO (Motherwell & Clegg, 1978)'
_computing_publication_material SHELX97
_computing_structure_refinement SHELX97
_computing_structure_solution 'SHELX97 (Sheldrick, 1997)'
_diffrn_ambient_temperature 293(2)
_diffrn_measured_fraction_theta_full 0.934
_diffrn_measured_fraction_theta_max 0.934
_diffrn_measurement_device_type 'Kuma KM-4'
_diffrn_measurement_method \w/2\q
_diffrn_radiation_monochromator graphite
_diffrn_radiation_source 'fine-focus sealed tube'
_diffrn_radiation_type CuK\a
_diffrn_radiation_wavelength 1.54178
_diffrn_reflns_av_R_equivalents 0.000
_diffrn_reflns_av_sigmaI/netI 0.015
_diffrn_reflns_limit_h_max 8
_diffrn_reflns_limit_h_min 0
_diffrn_reflns_limit_k_max 16
_diffrn_reflns_limit_k_min 0
_diffrn_reflns_limit_l_max 19
_diffrn_reflns_limit_l_min 0
_diffrn_reflns_number 1603
_diffrn_reflns_theta_full 68.10
_diffrn_reflns_theta_max 68.10
_diffrn_reflns_theta_min 4.24
_diffrn_standards_decay_% 'less than 2.1'
_diffrn_standards_interval_count 100
_diffrn_standards_number 2
_exptl_absorpt_coefficient_mu 0.652
_exptl_absorpt_correction_type none
_exptl_crystal_colour 'light yellow'
_exptl_crystal_density_diffrn 1.234
_exptl_crystal_density_meas ?
_exptl_crystal_density_method 'not measured'
_exptl_crystal_description prism
_exptl_crystal_F_000 648
_exptl_crystal_size_max 0.5
_exptl_crystal_size_mid 0.4
_exptl_crystal_size_min 0.3
_refine_diff_density_max 0.169
_refine_diff_density_min -0.166
_refine_ls_abs_structure_details 'Flack (1983)'
_refine_ls_abs_structure_Flack 0.1(5)
_refine_ls_extinction_coef 0.0053(7)
_refine_ls_extinction_method 'SHELX97 (Sheldrick, 1997)'
_refine_ls_goodness_of_fit_ref 1.010
_refine_ls_hydrogen_treatment fixed
_refine_ls_matrix_type full
_refine_ls_number_parameters 200
_refine_ls_number_reflns 1603
_refine_ls_number_restraints 0
_refine_ls_restrained_S_all 1.010
_refine_ls_R_factor_all 0.042
_refine_ls_R_factor_gt 0.035
_refine_ls_shift/su_max <0.001
_refine_ls_shift/su_mean 0.000
_refine_ls_structure_factor_coef Fsqd
_refine_ls_weighting_details 'w = 1/[\s^2^(Fo^2^)+(0.0594P)^2^+0.2880P] where P=(Fo^2^+2Fc^2^)/3'
_refine_ls_weighting_scheme calc
_refine_ls_wR_factor_ref 0.101
_reflns_number_gt 1436
_reflns_number_total 1603
_reflns_threshold_expression I>2\s(I)
_cod_data_source_file ka1312.cif
_cod_data_source_block AT
_cod_depositor_comments
;
The following automatic conversions were performed:

'_chemical_melting_point' value '495 K' was changed to '495' - the
value should be numeric and without a unit designator.

Automatic conversion script
Id: cif_fix_values 1646 2011-03-28 12:23:43Z adriana 

The following automatic conversions were performed:

'_chemical_melting_point' value '495 K' was changed to '495' - the
value should be numeric and without a unit designator.

Automatic conversion script
Id: cif_fix_values 1715 2011-07-08 13:25:40Z adriana 

The following automatic conversions were performed:

'_exptl_crystal_density_meas' value 'not measured' was changed to '?'
- the value is perceived as not measured.

Automatic conversion script
Id: cif_fix_values 3008 2015-01-20 13:52:24Z robertas 

The following automatic conversions were performed:

'_refine_ls_weighting_scheme' value 'calc w =
1/[\s^2^(Fo^2^)+(0.0594P)^2^+0.2880P] where P=(Fo^2^+2Fc^2^)/3' was
changed to 'calc'. New tag '_refine_ls_weighting_details' was
created. The value of the new tag was set to 'w =
1/[\s^2^(Fo^2^)+(0.0594P)^2^+0.2880P] where P=(Fo^2^+2Fc^2^)/3'.

Automatic conversion script
Id: cif_fix_values 3143 2015-03-26 13:38:13Z robertas 
;
_cod_database_code 2008471

loop_
_symmetry_equiv_pos_as_xyz
'x, y, z'
'-x+1/2, -y, z+1/2'
'-x, y+1/2, -z+1/2'
'x+1/2, -y+1/2, -z'

loop_
_atom_site_label
_atom_site_fract_x
_atom_site_fract_y
_atom_site_fract_z
_atom_site_U_iso_or_equiv
_atom_site_adp_type
_atom_site_calc_flag
_atom_site_refinement_flags
_atom_site_occupancy
_atom_site_disorder_assembly
_atom_site_disorder_group
_atom_site_type_symbol
C1 -.4059(3) -.2769(2) -.69328(16) .0578(6) Uani d . 1 . . C
H11 -.4757 -.3318 -.7157 .060 Uiso calc R 1 . . H
H12 -.4601 -.2598 -.6414 .049 Uiso calc R 1 . . H
C2 -.4237(4) -.18809(19) -.74971(16) .0650(7) Uani d . 1 . . C
H21 -.3953 -.2090 -.8046 .076 Uiso calc R 1 . . H
H22 -.5498 -.1649 -.7490 .084 Uiso calc R 1 . . H
C3 -.2990(5) -.10347(19) -.72666(16) .0661(7) Uani d . 1 . . C
O3 -.3292(4) -.01776(14) -.74626(15) .1024(9) Uani d . 1 . . O
C4 -.1338(4) -.12864(18) -.68187(15) .0565(6) Uani d . 1 . . C
H41 -.0550 -.0773 -.6671 .082 Uiso calc R 1 . . H
C5 -.0887(3) -.22118(17) -.66066(13) .0470(5) Uani d . 1 . . C
C6 .0889(3) -.23415(17) -.61567(16) .0540(6) Uani d . 1 . . C
O6 .2111(3) -.17302(14) -.62107(15) .0821(6) Uani d . 1 . . O
C7 .1083(4) -.32178(17) -.56080(17) .0599(7) Uani d . 1 . . C
H71 .0703 -.3022 -.5068 .084 Uiso calc R 1 . . H
H72 .2371 -.3397 -.5580 .056 Uiso calc R 1 . . H
C8 -.0016(3) -.41398(15) -.58566(14) .0421(5) Uani d . 1 . . C
H81 .0548 -.4437 -.6338 .032 Uiso calc R 1 . . H
C9 -.2003(3) -.38372(16) -.60556(13) .0434(5) Uani d . 1 . . C
H91 -.2452 -.3460 -.5587 .065 Uiso calc R 1 . . H
C10 -.2070(3) -.31163(16) -.67901(13) .0452(5) Uani d . 1 . . C
C11 -.3301(3) -.47317(18) -.61532(17) .0582(6) Uani d . 1 . . C
H111 -.4555 -.4490 -.6175 .076 Uiso calc R 1 . . H
H112 -.3040 -.5054 -.6666 .095 Uiso calc R 1 . . H
C12 -.3155(3) -.55029(19) -.54766(17) .0588(7) Uani d . 1 . . C
H121 -.3604 -.5222 -.4973 .081 Uiso calc R 1 . . H
H122 -.3902 -.6078 -.5608 .062 Uiso calc R 1 . . H
C13 -.1163(3) -.58170(16) -.53773(14) .0458(5) Uani d . 1 . . C
C14 -.0015(3) -.48960(16) -.51749(13) .0445(5) Uani d . 1 . . C
H141 -.0607 -.4576 -.4710 .048 Uiso calc R 1 . . H
C15 .1803(4) -.53243(19) -.48662(18) .0611(7) Uani d . 1 . . C
H151 .2475 -.4838 -.4549 .070 Uiso calc R 1 . . H
H152 .2568 -.5549 -.5311 .061 Uiso calc R 1 . . H
C16 .1171(5) -.6201(2) -.43387(17) .0713(8) Uani d . 1 . . C
H161 .2015 -.6755 -.4387 .109 Uiso calc R 1 . . H
H162 .1097 -.6005 -.3774 .098 Uiso calc R 1 . . H
C17 -.0711(4) -.64792(19) -.46615(15) .0566(6) Uani d . 1 . . C
O17 -.1665(4) -.71428(15) -.43982(12) .0810(6) Uani d . 1 . . O
C18 -.0474(4) -.63870(18) -.61228(15) .0580(6) Uani d . 1 . . C
H181 .0760 -.6610 -.6029 .101 Uiso calc R 1 . . H
H182 -.0496 -.5957 -.6587 .096 Uiso calc R 1 . . H
H183 -.1253 -.6950 -.6219 .093 Uiso calc R 1 . . H
C19 -.1294(4) -.36021(18) -.75663(14) .0595(7) Uani d . 1 . . C
H191 -.0024 -.3766 -.7485 .094 Uiso calc R 1 . . H
H192 -.1403 -.3146 -.8011 .070 Uiso calc R 1 . . H
H193 -.1972 -.4196 -.7685 .085 Uiso calc R 1 . . H

loop_
_atom_site_aniso_label
_atom_site_aniso_U_11
_atom_site_aniso_U_22
_atom_site_aniso_U_33
_atom_site_aniso_U_12
_atom_site_aniso_U_13
_atom_site_aniso_U_23
C1 .0548(14) .0620(15) .0566(14) .0088(13) -.0081(12) .0053(13)
C2 .0730(16) .0667(15) .0552(14) .0179(14) -.0122(13) .0067(13)
C3 .093(2) .0544(14) .0511(14) .0201(15) .0013(14) .0021(12)
O3 .142(2) .0569(11) .1086(18) .0222(14) -.0377(17) .0131(12)
C4 .0722(16) .0449(12) .0525(14) .0046(13) .0027(12) .0025(12)
C5 .0559(13) .0440(11) .0412(12) .0025(11) .0068(10) -.0016(10)
C6 .0512(12) .0429(11) .0677(15) -.0037(11) .0022(12) -.0038(12)
O6 .0645(11) .0601(10) .1218(17) -.0177(10) -.0025(12) .0157(12)
C7 .0543(13) .0502(13) .0751(17) -.0072(11) -.0169(13) .0038(13)
C8 .0404(10) .0399(10) .0460(11) -.0004(10) -.0015(9) -.0007(9)
C9 .0415(11) .0445(11) .0442(11) .0023(10) -.0001(9) .0001(10)
C10 .0511(12) .0442(11) .0401(11) .0031(10) -.0019(9) -.0014(10)
C11 .0426(11) .0599(14) .0723(16) -.0073(11) -.0114(12) .0152(13)
C12 .0503(13) .0573(13) .0688(17) -.0082(11) .0040(12) .0133(13)
C13 .0505(12) .0438(11) .0431(12) -.0005(10) .0017(10) .0031(10)
C14 .0458(11) .0441(11) .0435(11) .0031(10) -.0019(9) -.0016(10)
C15 .0552(14) .0573(13) .0708(16) .0035(12) -.0191(12) .0045(13)
C16 .092(2) .0598(15) .0622(16) .0106(16) -.0192(15) .0083(14)
C17 .0765(16) .0491(13) .0441(12) .0059(13) .0072(12) .0020(11)
O17 .1068(16) .0722(12) .0640(11) -.0166(12) .0086(11) .0245(10)
C18 .0766(17) .0492(12) .0481(13) -.0053(13) .0041(12) -.0052(11)
C19 .0816(18) .0532(13) .0438(13) .0055(14) .0011(12) -.0014(11)

loop_
_atom_type_symbol
_atom_type_description
_atom_type_scat_dispersion_real
_atom_type_scat_dispersion_imag
_atom_type_scat_source
C C 0.0181 0.0091 'International Tables Vol C Tables 4.2.6.8 and 6.1.1.4'
H H 0..0000 0.0000 'International Tables Vol C Tables 4.2.6.8 and 6.1.1.4'
O O 0.0492 0.0322 'International Tables Vol C Tables 4.2.6.8 and 6.1.1.4'

loop_
_geom_angle_atom_site_label_1
_geom_angle_atom_site_label_2
_geom_angle_atom_site_label_3
_geom_angle
C2 C1 C10 114.4(2)
C2 C1 H11 108.7
C10 C1 H11 108.7
C2 C1 H12 108.7
C10 C1 H12 108.7
H11 C1 H12 107.6
C3 C2 C1 112.8(2)
C3 C2 H21 109.0
C1 C2 H21 109.0
C3 C2 H22 109.0
C1 C2 H22 109.0
H21 C2 H22 107.8
O3 C3 C4 120.4(3)
O3 C3 C2 122.7(3)
C4 C3 C2 116.9(2)
C5 C4 C3 123.7(3)
C5 C4 H41 118.1
C3 C4 H41 118.1
C4 C5 C6 116.8(2)
C4 C5 C10 123.7(2)
C6 C5 C10 119.56(19)
O6 C6 C7 120.6(2)
O6 C6 C5 121.1(2)
C7 C6 C5 118.2(2)
C6 C7 C8 115.3(2)
C6 C7 H71 108.5
C8 C7 H71 108.5
C6 C7 H72 108.5
C8 C7 H72 108.5
H71 C7 H72 107.5
C14 C8 C7 110.13(18)
C14 C8 C9 109.63(17)
C7 C8 C9 109.54(18)
C14 C8 H81 109.2
C7 C8 H81 109.2
C9 C8 H81 109.2
C11 C9 C8 113.17(18)
C11 C9 C10 112.78(18)
C8 C9 C10 111.17(17)
C11 C9 H91 106.4
C8 C9 H91 106.4
C10 C9 H91 106.4
C5 C10 C1 108.67(19)
C5 C10 C19 107.22(19)
C1 C10 C19 110.2(2)
C5 C10 C9 109.04(17)
C1 C10 C9 109.77(18)
C19 C10 C9 111.82(17)
C12 C11 C9 114.3(2)
C12 C11 H111 108.7
C9 C11 H111 108.7
C12 C11 H112 108.7
C9 C11 H112 108.7
H111 C11 H112 107.6
C13 C12 C11 109.54(19)
C13 C12 H121 109.8
C11 C12 H121 109.8
C13 C12 H122 109.8
C11 C12 H122 109.8
H121 C12 H122 108.2
C17 C13 C12 117.1(2)
C17 C13 C14 100.74(18)
C12 C13 C14 108.66(19)
C17 C13 C18 105.08(18)
C12 C13 C18 111.4(2)
C14 C13 C18 113.59(19)
C8 C14 C15 119.96(19)
C8 C14 C13 112.36(17)
C15 C14 C13 103.92(17)
C8 C14 H141 106.6
C15 C14 H141 106.6
C13 C14 H141 106.6
C14 C15 C16 102.6(2)
C14 C15 H151 111.2
C16 C15 H151 111.2
C14 C15 H152 111.2
C16 C15 H152 111.2
H151 C15 H152 109.2
C17 C16 C15 105.1(2)
C17 C16 H161 110.7
C15 C16 H161 110.7
C17 C16 H162 110.7
C15 C16 H162 110.7
H161 C16 H162 108.8
O17 C17 C13 126.0(3)
O17 C17 C16 125.0(2)
C13 C17 C16 109.0(2)
C13 C18 H181 109.5
C13 C18 H182 109.5
H181 C18 H182 109.5
C13 C18 H183 109.5
H181 C18 H183 109.5
H182 C18 H183 109.5
C10 C19 H191 109.5
C10 C19 H192 109.5
H191 C19 H192 109.5
C10 C19 H193 109.5
H191 C19 H193 109.5
H192 C19 H193 109.5

loop_
_geom_bond_atom_site_label_1
_geom_bond_atom_site_label_2
_geom_bond_site_symmetry_2
_geom_bond_distance
_geom_bond_publ_flag
C1 C2 . 1.520(3) ?
C1 C10 . 1.540(3) ?
C1 H11 . .9700 ?
C1 H12 . .9700 ?
C2 C3 . 1.505(4) ?
C2 H21 . .9700 ?
C2 H22 . .9700 ?
C3 O3 . 1.217(3) ?
C3 C4 . 1.452(4) ?
C4 C5 . 1.334(3) ?
C4 H41 . .9300 ?
C5 C6 . 1.502(3) ?
C5 C10 . 1.521(3) ?
C6 O6 . 1.215(3) ?
C6 C7 . 1.493(3) ?
C7 C8 . 1.532(3) ?
C7 H71 . .9700 ?
C7 H72 . .9700 ?
C8 C14 . 1.517(3) ?
C8 C9 . 1.539(3) ?
C8 H81 . .9800 ?
C9 C11 . 1.539(3) ?
C9 C10 . 1.553(3) ?
C9 H91 . .9800 ?
C10 C19 . 1.545(3) ?
C11 C12 . 1.528(3) ?
C11 H111 . .9700 ?
C11 H112 . .9700 ?
C12 C13 . 1.520(3) ?
C12 H121 . .9700 ?
C12 H122 . .9700 ?
C13 C17 . 1.516(3) ?
C13 C14 . 1.532(3) ?
C13 C18 . 1.534(3) ?
C14 C15 . 1.531(3) ?
C14 H141 . .9800 ?
C15 C16 . 1.536(4) ?
C15 H151 . .9700 ?
C15 H152 . .9700 ?
C16 C17 . 1.518(4) ?
C16 H161 . .9700 ?
C16 H162 . .9700 ?
C17 O17 . 1.212(3) ?
C18 H181 . .9600 ?
C18 H182 . .9600 ?
C18 H183 . .9600 ?
C19 H191 . .9600 ?
C19 H192 . .9600 ?
C19 H193 . .9600 ?

loop_
_geom_hbond_atom_site_label_D
_geom_hbond_atom_site_label_H
_geom_hbond_atom_site_label_A
_geom_hbond_site_symmetry_A
_geom_hbond_distance_DH
_geom_hbond_distance_HA
_geom_hbond_distance_DA
_geom_hbond_angle_DHA
C1 H12 O6 1_455 0.97 2.68 3.340(3) 125
C2 H21 O17 2_444 0.97 2.50 3.464(3) 172
C2 H22 O6 1_455 0.97 2.74 3.409(4) 127
C16 H161 O17 4_534 0.97 2.67 3.434(4) 136
C16 H162 O3 4_544 0.97 2.63 3.525(4) 154
C18 H181 O17 4_534 0.96 2.61 3.514(4) 156
C19 H192 O17 2_444 0.96 2.71 3.515(4) 141

loop_
_cod_related_entry_id
_cod_related_entry_database
_cod_related_entry_code
1 ChemSpider 133080
